data_1518875
loop_
_publ_author_name
'Kubisiak, Marcin'
'Zelga, Karolina'
'Bury, Wojciech'
'Justyniak, Iwona'
'Budny-Godlewski, Krzysztof'
'Ochal, Zbigniew'
'Lewi\'nski, Janusz'

_publ_section_title
;
 Development of zinc alkyl/air systems as radical initiators for organic
 reactions
;
_journal_issue 5
_journal_name_full 'Chem. Sci.'
_journal_page_first 3102
_journal_paper_doi 10.1039/C5SC00600G
_journal_volume 6
_journal_year 2015
_chemical_formula_sum 'C42 H84 N0 O26 Zn8'
_chemical_formula_weight 1528.05
_chemical_name_systematic
;
?
;
_space_group_IT_number 15
_symmetry_cell_setting monoclinic
_symmetry_space_group_name_Hall '-C 2yc'
_symmetry_space_group_name_H-M 'C 1 2/c 1'
_atom_sites_solution_hydrogens geom
_atom_sites_solution_primary direct
_atom_sites_solution_secondary difmap
_audit_creation_method SHELXL-97
_audit_update_record
;
2009-09-03 deposited with the CCDC.
2015-03-19 downloaded from the CCDC.
;
_cell_angle_alpha 90.00
_cell_angle_beta 98.995(5)
_cell_angle_gamma 90.00
_cell_formula_units_Z 4
_cell_length_a 22.502(2)
_cell_length_b 12.8820(12)
_cell_length_c 21.7730(14)
_cell_measurement_reflns_used 16024
_cell_measurement_temperature 100(2)
_cell_measurement_theta_max 23.713
_cell_measurement_theta_min 0.998
_cell_volume 6233.7(9)
_computing_cell_refinement 'Denzo & Scalepak (Otwinowski, Minor, 1997)'
_computing_data_collection 'Collect (Nonius B.V. 1998)'
_computing_data_reduction 'Denzo & Scalepak (Otwinowski, Minor, 1997)'
_computing_molecular_graphics
;
Ortep-3 for Windows, L.J.Farrugia (1997) J.Appl.Cryst. 30, 565,
ORTEP III (Burnett, Johnson, 1996)
;
_computing_publication_material
;
SHELXL-97 (Sheldrick, 1997),
PLATON, A.L.Spek (2000) Utrecht Univ., Utrecht, The Netherlands
;
_computing_structure_refinement 'SHELXL-97 (Sheldrick, 1997)'
_computing_structure_solution 'SHELXS-97 (Sheldrick, 1990)'
_diffrn_ambient_temperature 100(2)
_diffrn_measured_fraction_theta_full 0.990
_diffrn_measured_fraction_theta_max 0.990
_diffrn_radiation_monochromator graphite
_diffrn_radiation_source 'fine-focus sealed tube'
_diffrn_radiation_type MoK\a
_diffrn_radiation_wavelength 0.71073
_diffrn_reflns_av_R_equivalents 0.0631
_diffrn_reflns_av_sigmaI/netI 0.0527
_diffrn_reflns_limit_h_max 23
_diffrn_reflns_limit_h_min -23
_diffrn_reflns_limit_k_max 13
_diffrn_reflns_limit_k_min -10
_diffrn_reflns_limit_l_max 22
_diffrn_reflns_limit_l_min -22
_diffrn_reflns_number 5825
_diffrn_reflns_theta_full 21.97
_diffrn_reflns_theta_max 21.97
_diffrn_reflns_theta_min 2.12
_exptl_absorpt_coefficient_mu 3.097
_exptl_absorpt_correction_type multi-scan
_exptl_absorpt_process_details 'Scalepak (Otwinowski, Minor, 1997)'
_exptl_crystal_colour white
_exptl_crystal_density_diffrn 1.628
_exptl_crystal_density_method 'not measured'
_exptl_crystal_description rectangular
_exptl_crystal_F_000 3136
_exptl_crystal_size_max 0.42
_exptl_crystal_size_mid 0.28
_exptl_crystal_size_min 0.22
_refine_diff_density_max 1.006
_refine_diff_density_min -0.928
_refine_diff_density_rms 0.218
_refine_ls_extinction_method none
_refine_ls_goodness_of_fit_ref 1.132
_refine_ls_hydrogen_treatment mixed
_refine_ls_matrix_type full
_refine_ls_number_parameters 343
_refine_ls_number_reflns 3779
_refine_ls_number_restraints 42
_refine_ls_restrained_S_all 1.129
_refine_ls_R_factor_all 0.1605
_refine_ls_R_factor_gt 0.0956
_refine_ls_shift/su_max 0.000
_refine_ls_shift/su_mean 0.000
_refine_ls_structure_factor_coef Fsqd
_refine_ls_weighting_details 'calc w=1/[\s^2^(Fo^2^)+(0.0000P)^2^+608.8235P] where P=(Fo^2^+2Fc^2^)/3'
_refine_ls_weighting_scheme calc
_refine_ls_wR_factor_gt 0.1910
_refine_ls_wR_factor_ref 0.2492
_reflns_number_gt 2200
_reflns_number_total 3779
_reflns_threshold_expression I>2sigma(I)
_cod_data_source_file c5sc00600g2.cif
_cod_data_source_block shelxl
_cod_depositor_comments
;
The following automatic conversions were performed:

'_symmetry_cell_setting' value 'Monoclinic' changed to 'monoclinic'
according to
/usr/data/users/saulius/crontab/automatic-downloads/rss-feeds/RSC/lib/dictionaries/cif_core.dic
dictionary named 'cif_core.dic' version 2.4.2 from 2011-04-26.

Automatic conversion script
Id: cif_fix_values 3105 2015-03-04 15:46:00Z robertas 

 Adding full bibliography for 1518875--1518876.cif.
;
_cod_original_sg_symbol_H-M 'C 2/c'
_cod_database_code 1518875

loop_
_symmetry_equiv_pos_as_xyz
'x, y, z'
'-x, y, -z+1/2'
'x+1/2, y+1/2, z'
'-x+1/2, y+1/2, -z+1/2'
'-x, -y, -z'
'x, -y, z-1/2'
'-x+1/2, -y+1/2, -z'
'x+1/2, -y+1/2, z-1/2'

loop_
_atom_site_label
_atom_site_type_symbol
_atom_site_fract_x
_atom_site_fract_y
_atom_site_fract_z
_atom_site_U_iso_or_equiv
_atom_site_adp_type
_atom_site_occupancy
_atom_site_symmetry_multiplicity
_atom_site_calc_flag
_atom_site_refinement_flags
C1 C 0.3815(10) 0.526(2) 0.4926(10) 0.033(6) Uani 1 1 d U
C2 C 0.4254(11) 0.508(2) 0.4512(11) 0.042(7) Uani 1 1 d U
H2A H 0.4050 0.5077 0.4080 0.062 Uiso 1 1 calc R
H2B H 0.4449 0.4408 0.4611 0.062 Uiso 1 1 calc R
H2C H 0.4558 0.5632 0.4567 0.062 Uiso 1 1 calc R
C3 C 0.3455(11) 0.631(2) 0.4747(11) 0.044(7) Uani 1 1 d .
H3A H 0.3166 0.6422 0.5033 0.066 Uiso 1 1 calc R
H3B H 0.3240 0.6259 0.4320 0.066 Uiso 1 1 calc R
H3C H 0.3738 0.6894 0.4776 0.066 Uiso 1 1 calc R
C4 C 0.4083(11) 0.529(2) 0.5606(9) 0.040(7) Uani 1 1 d .
H4A H 0.3764 0.5435 0.5855 0.060 Uiso 1 1 calc R
H4B H 0.4387 0.5843 0.5677 0.060 Uiso 1 1 calc R
H4C H 0.4270 0.4623 0.5729 0.060 Uiso 1 1 calc R
C5 C 0.1897(10) 0.5154(18) 0.6189(9) 0.024(5) Uani 1 1 d U
C6 C 0.1844(13) 0.600(2) 0.5697(11) 0.050(8) Uani 1 1 d .
H6A H 0.2239 0.6118 0.5573 0.075 Uiso 1 1 calc R
H6B H 0.1701 0.6639 0.5866 0.075 Uiso 1 1 calc R
H6C H 0.1558 0.5778 0.5333 0.075 Uiso 1 1 calc R
C7 C 0.2395(10) 0.544(2) 0.6723(10) 0.035(7) Uani 1 1 d .
H7A H 0.2773 0.5546 0.6561 0.053 Uiso 1 1 calc R
H7B H 0.2446 0.4876 0.7029 0.053 Uiso 1 1 calc R
H7C H 0.2286 0.6079 0.6922 0.053 Uiso 1 1 calc R
C8 C 0.1295(13) 0.499(2) 0.6379(12) 0.057(9) Uani 1 1 d .
H8A H 0.1326 0.4452 0.6701 0.085 Uiso 1 1 calc R
H8B H 0.1007 0.4770 0.6018 0.085 Uiso 1 1 calc R
H8C H 0.1158 0.5639 0.6544 0.085 Uiso 1 1 calc R
C9 C 0.0566(11) 0.3521(19) 0.4110(10) 0.031(6) Uani 1 1 d U
C10 C 0.0294(12) 0.279(2) 0.3595(11) 0.051(8) Uani 1 1 d .
H10A H 0.0497 0.2884 0.3232 0.077 Uiso 1 1 calc R
H10B H -0.0136 0.2940 0.3480 0.077 Uiso 1 1 calc R
H10C H 0.0346 0.2070 0.3741 0.077 Uiso 1 1 calc R
C11 C 0.0280(10) 0.345(2) 0.4669(10) 0.042(7) Uani 1 1 d .
H11A H 0.0475 0.3931 0.4985 0.064 Uiso 1 1 calc R
H11B H 0.0323 0.2736 0.4833 0.064 Uiso 1 1 calc R
H11C H -0.0148 0.3619 0.4564 0.064 Uiso 1 1 calc R
C12 C 0.0556(12) 0.461(2) 0.3841(14) 0.060(9) Uani 1 1 d .
H12A H 0.0752 0.4604 0.3470 0.091 Uiso 1 1 calc R
H12B H 0.0770 0.5081 0.4151 0.091 Uiso 1 1 calc R
H12C H 0.0138 0.4837 0.3728 0.091 Uiso 1 1 calc R
C13 C 0.1643(10) 0.1810(19) 0.2817(10) 0.028(6) Uani 1 1 d U
C14 C 0.1318(12) 0.135(3) 0.2230(11) 0.056(9) Uani 1 1 d .
H14A H 0.1161 0.1925 0.1949 0.067 Uiso 1 1 calc R
H14B H 0.1613 0.0964 0.2025 0.067 Uiso 1 1 calc R
C15 C 0.0821(13) 0.066(3) 0.2290(11) 0.074(11) Uani 1 1 d .
H15A H 0.0635 0.0418 0.1877 0.111 Uiso 1 1 calc R
H15B H 0.0521 0.1026 0.2489 0.111 Uiso 1 1 calc R
H15C H 0.0971 0.0057 0.2545 0.111 Uiso 1 1 calc R
C16 C 0.1202(12) 0.212(2) 0.6629(10) 0.035(7) Uani 1 1 d .
C17 C 0.0693(10) 0.225(2) 0.6971(11) 0.042(7) Uani 1 1 d .
H17A H 0.0625 0.1581 0.7168 0.051 Uiso 1 1 calc R
H17B H 0.0818 0.2756 0.7311 0.051 Uiso 1 1 calc R
C18 C 0.0123(12) 0.260(2) 0.6635(12) 0.056(8) Uani 1 1 d U
H18A H -0.0170 0.2658 0.6923 0.085 Uiso 1 1 calc R
H18B H -0.0022 0.2098 0.6308 0.085 Uiso 1 1 calc R
H18C H 0.0175 0.3279 0.6447 0.085 Uiso 1 1 calc R
C19 C 0.2103(10) 0.5516(17) 0.3572(11) 0.029(6) Uani 1 1 d .
C20 C 0.1979(12) 0.6488(19) 0.3275(10) 0.039(7) Uani 1 1 d .
H20A H 0.1735 0.6368 0.2861 0.046 Uiso 1 1 calc R
H20B H 0.2364 0.6806 0.3206 0.046 Uiso 1 1 calc R
C21 C 0.1645(10) 0.726(2) 0.3634(10) 0.040(7) Uani 1 1 d .
H21A H 0.1584 0.7912 0.3401 0.060 Uiso 1 1 calc R
H21B H 0.1884 0.7392 0.4042 0.060 Uiso 1 1 calc R
H21C H 0.1255 0.6968 0.3688 0.060 Uiso 1 1 calc R
O1 O 0.2920(7) 0.4506(12) 0.5217(7) 0.038(5) Uani 1 1 d .
O2 O 0.3379(7) 0.4433(12) 0.4800(6) 0.035(4) Uani 1 1 d .
O3 O 0.1701(8) 0.3939(15) 0.5334(8) 0.054(5) Uani 1 1 d .
O4 O 0.2102(6) 0.4209(11) 0.5947(6) 0.025(4) Uani 1 1 d .
O5 O 0.1285(7) 0.2232(13) 0.4535(7) 0.038(4) Uani 1 1 d .
O6 O 0.1207(7) 0.3291(12) 0.4233(6) 0.028(4) Uani 1 1 d .
O7 O 0.1981(7) 0.2587(12) 0.2758(6) 0.035(4) Uani 1 1 d .
O8 O 0.1596(7) 0.1374(13) 0.3306(6) 0.034(4) Uani 1 1 d .
O9 O 0.1089(6) 0.2270(13) 0.6051(7) 0.030(4) Uani 1 1 d .
O10 O 0.1709(7) 0.1863(13) 0.6913(6) 0.035(4) Uani 1 1 d .
O11 O 0.1989(7) 0.5304(12) 0.4110(6) 0.028(4) Uani 1 1 d .
O12 O 0.2361(7) 0.4819(12) 0.3257(6) 0.033(4) Uani 1 1 d U
O13 O 0.2492(6) 0.2881(11) 0.4235(5) 0.018(3) Uani 1 1 d .
Zn1 Zn 0.21745(13) 0.4108(2) 0.46388(11) 0.0275(8) Uani 1 1 d .
Zn2 Zn 0.16443(12) 0.2412(2) 0.54332(11) 0.0276(8) Uani 1 1 d .
Zn3 Zn 0.19720(12) 0.1677(2) 0.41550(11) 0.0276(8) Uani 1 1 d .
Zn4 Zn 0.25311(12) 0.3344(2) 0.33874(11) 0.0272(8) Uani 1 1 d .

loop_
_atom_site_aniso_label
_atom_site_aniso_U_11
_atom_site_aniso_U_22
_atom_site_aniso_U_33
_atom_site_aniso_U_23
_atom_site_aniso_U_13
_atom_site_aniso_U_12
C1 0.024(9) 0.039(10) 0.037(9) 0.001(8) 0.014(8) 0.001(8)
C2 0.034(10) 0.052(11) 0.043(10) -0.007(8) 0.021(8) -0.005(8)
C3 0.046(19) 0.043(18) 0.045(16) -0.008(13) 0.011(13) -0.007(14)
C4 0.038(16) 0.07(2) 0.009(11) -0.003(12) 0.007(11) -0.017(15)
C5 0.019(9) 0.034(10) 0.019(8) -0.001(7) 0.009(7) 0.002(8)
C6 0.08(2) 0.029(17) 0.047(16) -0.005(13) 0.025(15) -0.013(15)
C7 0.034(16) 0.045(17) 0.024(13) -0.003(12) -0.002(11) 0.014(14)
C8 0.10(3) 0.025(16) 0.063(19) -0.006(14) 0.061(19) 0.019(16)
C9 0.028(9) 0.036(10) 0.026(9) -0.004(8) -0.009(7) 0.006(8)
C10 0.046(19) 0.05(2) 0.050(17) 0.012(15) -0.005(14) 0.024(16)
C11 0.016(14) 0.07(2) 0.037(14) -0.018(14) -0.009(11) 0.015(14)
C12 0.043(19) 0.036(18) 0.10(2) 0.018(17) 0.012(17) -0.016(15)
C13 0.032(9) 0.033(10) 0.020(9) -0.001(8) 0.007(7) -0.013(8)
C14 0.034(17) 0.10(3) 0.029(14) -0.010(15) -0.001(12) -0.026(18)
C15 0.06(2) 0.14(3) 0.016(13) -0.024(17) -0.006(14) -0.05(2)
C16 0.043(18) 0.052(18) 0.017(13) -0.002(12) 0.024(13) 0.002(14)
C17 0.027(16) 0.056(19) 0.050(16) 0.004(14) 0.023(13) 0.016(14)
C18 0.051(11) 0.070(12) 0.053(10) 0.010(9) 0.022(9) -0.003(9)
C19 0.036(16) 0.002(13) 0.052(16) 0.002(11) 0.014(13) 0.008(11)
C20 0.051(18) 0.032(17) 0.032(14) -0.016(12) 0.006(12) 0.008(14)
C21 0.033(16) 0.057(19) 0.031(14) -0.002(13) 0.013(12) 0.006(14)
O1 0.047(11) 0.032(10) 0.041(10) 0.011(8) 0.024(9) 0.033(9)
O2 0.060(12) 0.037(11) 0.014(8) 0.007(7) 0.025(8) 0.013(9)
O3 0.037(12) 0.065(14) 0.066(13) -0.019(11) 0.028(10) -0.003(10)
O4 0.031(10) 0.023(9) 0.022(8) -0.014(7) 0.005(7) -0.010(8)
O5 0.032(10) 0.038(11) 0.045(10) -0.016(9) 0.009(8) 0.010(9)
O6 0.038(10) 0.026(10) 0.018(8) -0.002(7) -0.006(7) -0.012(8)
O7 0.058(12) 0.019(10) 0.031(9) 0.001(8) 0.015(8) -0.015(9)
O8 0.044(11) 0.047(11) 0.009(8) 0.015(7) 0.001(7) 0.000(9)
O9 0.016(9) 0.047(11) 0.030(9) 0.003(8) 0.012(7) 0.008(8)
O10 0.019(10) 0.061(13) 0.025(8) 0.007(8) 0.005(7) 0.028(9)
O11 0.039(11) 0.031(10) 0.015(8) 0.011(7) 0.010(7) 0.004(8)
O12 0.050(8) 0.031(8) 0.020(7) 0.010(6) 0.013(6) 0.008(7)
O13 0.004(8) 0.041(10) 0.009(7) 0.000(6) 0.005(5) -0.004(7)
Zn1 0.0387(19) 0.0280(17) 0.0179(14) 0.0035(12) 0.0108(12) 0.0088(14)
Zn2 0.0262(17) 0.0378(19) 0.0200(14) 0.0060(13) 0.0079(12) 0.0036(15)
Zn3 0.0290(18) 0.0355(19) 0.0194(14) 0.0014(13) 0.0070(12) -0.0061(15)
Zn4 0.0359(18) 0.0296(18) 0.0180(13) 0.0033(13) 0.0103(12) 0.0061(15)

loop_
_atom_type_symbol
_atom_type_description
_atom_type_scat_dispersion_real
_atom_type_scat_dispersion_imag
_atom_type_scat_source
C C 0.0033 0.0016 'International Tables Vol C Tables 4.2.6.8 and 6.1.1.4'
H H 0.0000 0.0000 'International Tables Vol C Tables 4.2.6.8 and 6.1.1.4'
O O 0.0106 0.0060 'International Tables Vol C Tables 4.2.6.8 and 6.1.1.4'
N N 0.0061 0.0033 'International Tables Vol C Tables 4.2.6.8 and 6.1.1.4'
Zn Zn 0.2839 1.4301 'International Tables Vol C Tables 4.2.6.8 and 6.1.1.4'

loop_
_geom_angle_atom_site_label_1
_geom_angle_atom_site_label_2
_geom_angle_atom_site_label_3
_geom_angle
_geom_angle_site_symmetry_1
_geom_angle_site_symmetry_3
O2 C1 C2 105.5(19) . .
O2 C1 C4 111.0(19) . .
C2 C1 C4 114(2) . .
O2 C1 C3 106.0(18) . .
C2 C1 C3 111(2) . .
C4 C1 C3 109(2) . .
C1 C2 H2A 109.5 . .
C1 C2 H2B 109.5 . .
H2A C2 H2B 109.5 . .
C1 C2 H2C 109.5 . .
H2A C2 H2C 109.5 . .
H2B C2 H2C 109.5 . .
C1 C3 H3A 109.5 . .
C1 C3 H3B 109.5 . .
H3A C3 H3B 109.5 . .
C1 C3 H3C 109.5 . .
H3A C3 H3C 109.5 . .
H3B C3 H3C 109.5 . .
C1 C4 H4A 109.5 . .
C1 C4 H4B 109.5 . .
H4A C4 H4B 109.5 . .
C1 C4 H4C 109.5 . .
H4A C4 H4C 109.5 . .
H4B C4 H4C 109.5 . .
O4 C5 C8 109.9(19) . .
O4 C5 C6 110.1(16) . .
C8 C5 C6 109(2) . .
O4 C5 C7 104.1(17) . .
C8 C5 C7 114.3(19) . .
C6 C5 C7 109(2) . .
C5 C6 H6A 109.5 . .
C5 C6 H6B 109.5 . .
H6A C6 H6B 109.5 . .
C5 C6 H6C 109.5 . .
H6A C6 H6C 109.5 . .
H6B C6 H6C 109.5 . .
C5 C7 H7A 109.5 . .
C5 C7 H7B 109.5 . .
H7A C7 H7B 109.5 . .
C5 C7 H7C 109.5 . .
H7A C7 H7C 109.5 . .
H7B C7 H7C 109.5 . .
C5 C8 H8A 109.5 . .
C5 C8 H8B 109.5 . .
H8A C8 H8B 109.5 . .
C5 C8 H8C 109.5 . .
H8A C8 H8C 109.5 . .
H8B C8 H8C 109.5 . .
O6 C9 C11 112.5(17) . .
O6 C9 C12 102.4(19) . .
C11 C9 C12 114(2) . .
O6 C9 C10 106.5(19) . .
C11 C9 C10 113(2) . .
C12 C9 C10 108(2) . .
C9 C10 H10A 109.5 . .
C9 C10 H10B 109.5 . .
H10A C10 H10B 109.5 . .
C9 C10 H10C 109.5 . .
H10A C10 H10C 109.5 . .
H10B C10 H10C 109.5 . .
C9 C11 H11A 109.5 . .
C9 C11 H11B 109.5 . .
H11A C11 H11B 109.5 . .
C9 C11 H11C 109.5 . .
H11A C11 H11C 109.5 . .
H11B C11 H11C 109.5 . .
C9 C12 H12A 109.5 . .
C9 C12 H12B 109.5 . .
H12A C12 H12B 109.5 . .
C9 C12 H12C 109.5 . .
H12A C12 H12C 109.5 . .
H12B C12 H12C 109.5 . .
O8 C13 O7 126(2) . .
O8 C13 C14 118(2) . .
O7 C13 C14 116(2) . .
C15 C14 C13 117(2) . .
C15 C14 H14A 108.1 . .
C13 C14 H14A 108.1 . .
C15 C14 H14B 108.1 . .
C13 C14 H14B 108.1 . .
H14A C14 H14B 107.3 . .
C14 C15 H15A 109.5 . .
C14 C15 H15B 109.5 . .
H15A C15 H15B 109.5 . .
C14 C15 H15C 109.5 . .
H15A C15 H15C 109.5 . .
H15B C15 H15C 109.5 . .
O10 C16 O9 123.9(19) . .
O10 C16 C17 120(2) . .
O9 C16 C17 116(2) . .
C18 C17 C16 119(2) . .
C18 C17 H17A 107.6 . .
C16 C17 H17A 107.6 . .
C18 C17 H17B 107.6 . .
C16 C17 H17B 107.6 . .
H17A C17 H17B 107.1 . .
C17 C18 H18A 109.5 . .
C17 C18 H18B 109.5 . .
H18A C18 H18B 109.5 . .
C17 C18 H18C 109.5 . .
H18A C18 H18C 109.5 . .
H18B C18 H18C 109.5 . .
O11 C19 O12 120.2(19) . .
O11 C19 C20 124(2) . .
O12 C19 C20 116(2) . .
C19 C20 C21 115(2) . .
C19 C20 H20A 108.6 . .
C21 C20 H20A 108.6 . .
C19 C20 H20B 108.6 . .
C21 C20 H20B 108.6 . .
H20A C20 H20B 107.6 . .
C20 C21 H21A 109.5 . .
C20 C21 H21B 109.5 . .
H21A C21 H21B 109.5 . .
C20 C21 H21C 109.5 . .
H21A C21 H21C 109.5 . .
H21B C21 H21C 109.5 . .
O2 O1 Zn1 101.2(10) . .
O2 O1 Zn3 110.0(10) . 7_556
Zn1 O1 Zn3 103.3(8) . 7_556
C1 O2 O1 110.7(14) . .
C1 O2 Zn2 139.0(13) . 7_556
O1 O2 Zn2 101.3(10) . 7_556
O4 O3 Zn2 99.7(12) . .
O4 O3 Zn1 108.9(11) . .
Zn2 O3 Zn1 104.0(8) . .
C5 O4 O3 109.5(15) . .
C5 O4 Zn3 140.2(12) . 7_556
O3 O4 Zn3 102.3(9) . 7_556
O6 O5 Zn3 100.7(10) . .
O6 O5 Zn2 108.7(10) . .
Zn3 O5 Zn2 103.0(7) . .
C9 O6 O5 107.9(15) . .
C9 O6 Zn1 140.9(13) . .
O5 O6 Zn1 101.3(9) . .
C13 O7 Zn4 129.9(14) . .
C13 O8 Zn3 130.6(15) . .
C16 O9 Zn2 130.0(15) . .
C16 O10 Zn4 130.6(13) . 7_556
C19 O11 Zn1 131.9(14) . .
C19 O12 Zn4 132.8(13) . .
Zn3 O13 Zn4 106.0(6) . .
Zn3 O13 Zn1 114.9(6) . .
Zn4 O13 Zn1 104.2(7) . .
Zn3 O13 Zn2 115.0(7) . 7_556
Zn4 O13 Zn2 102.4(5) . 7_556
Zn1 O13 Zn2 112.6(6) . 7_556
O11 Zn1 O3 116.6(7) . .
O11 Zn1 O13 115.4(6) . .
O3 Zn1 O13 121.2(7) . .
O11 Zn1 O1 104.6(6) . .
O3 Zn1 O1 92.6(7) . .
O13 Zn1 O1 99.1(5) . .
O11 Zn1 O6 91.8(6) . .
O3 Zn1 O6 71.2(6) . .
O13 Zn1 O6 82.0(5) . .
O1 Zn1 O6 161.0(5) . .
O11 Zn1 Zn4 78.0(4) . .
O3 Zn1 Zn4 150.4(5) . .
O13 Zn1 Zn4 37.4(4) . .
O1 Zn1 Zn4 109.0(4) . .
O6 Zn1 Zn4 83.4(3) . .
O11 Zn1 Zn2 145.1(5) . .
O3 Zn1 Zn2 37.9(5) . .
O13 Zn1 Zn2 83.3(4) . .
O1 Zn1 Zn2 100.7(4) . .
O6 Zn1 Zn2 60.5(3) . .
Zn4 Zn1 Zn2 115.73(11) . .
O9 Zn2 O3 102.9(6) . .
O9 Zn2 O13 114.7(5) . 7_556
O3 Zn2 O13 98.7(7) . 7_556
O9 Zn2 O5 116.7(6) . .
O3 Zn2 O5 91.8(7) . .
O13 Zn2 O5 123.4(5) 7_556 .
O9 Zn2 O2 93.2(6) . 7_556
O3 Zn2 O2 161.2(6) . 7_556
O13 Zn2 O2 83.1(6) 7_556 7_556
O5 Zn2 O2 72.0(6) . 7_556
O9 Zn2 Zn4 76.5(4) . 7_556
O3 Zn2 Zn4 111.3(6) . 7_556
O13 Zn2 Zn4 38.3(3) 7_556 7_556
O5 Zn2 Zn4 150.8(5) . 7_556
O2 Zn2 Zn4 81.7(4) 7_556 7_556
O9 Zn2 Zn3 146.7(5) . .
O3 Zn2 Zn3 100.0(5) . .
O13 Zn2 Zn3 85.0(3) 7_556 .
O5 Zn2 Zn3 38.4(4) . .
O2 Zn2 Zn3 61.3(3) 7_556 .
Zn4 Zn2 Zn3 116.74(11) 7_556 .
O9 Zn2 Zn1 140.6(5) . .
O3 Zn2 Zn1 38.1(5) . .
O13 Zn2 Zn1 84.2(4) 7_556 .
O5 Zn2 Zn1 71.0(5) . .
O2 Zn2 Zn1 124.4(3) 7_556 .
Zn4 Zn2 Zn1 116.63(11) 7_556 .
Zn3 Zn2 Zn1 63.78(8) . .
O13 Zn3 O8 114.4(6) . .
O13 Zn3 O5 100.0(6) . .
O8 Zn3 O5 102.4(6) . .
O13 Zn3 O1 122.2(6) . 7_556
O8 Zn3 O1 118.4(7) . 7_556
O5 Zn3 O1 90.5(6) . 7_556
O13 Zn3 O4 82.4(5) . 7_556
O8 Zn3 O4 94.1(6) . 7_556
O5 Zn3 O4 160.4(6) . 7_556
O1 Zn3 O4 72.2(5) 7_556 7_556
O13 Zn3 Zn4 37.2(3) . .
O8 Zn3 Zn4 77.3(5) . .
O5 Zn3 Zn4 112.4(5) . .
O1 Zn3 Zn4 149.7(5) 7_556 .
O4 Zn3 Zn4 81.4(3) 7_556 .
O13 Zn3 Zn2 84.3(4) . .
O8 Zn3 Zn2 140.8(5) . .
O5 Zn3 Zn2 38.6(4) . .
O1 Zn3 Zn2 69.5(4) 7_556 .
O4 Zn3 Zn2 123.4(3) 7_556 .
Zn4 Zn3 Zn2 116.13(11) . .
O10 Zn4 O12 104.3(7) 7_556 .
O10 Zn4 O13 116.6(6) 7_556 .
O12 Zn4 O13 113.5(6) . .
O10 Zn4 O7 100.9(7) 7_556 .
O12 Zn4 O7 107.2(7) . .
O13 Zn4 O7 113.1(6) . .
O10 Zn4 Zn2 77.9(4) 7_556 7_556
O12 Zn4 Zn2 120.5(5) . 7_556
O13 Zn4 Zn2 39.3(4) . 7_556
O7 Zn4 Zn2 131.2(5) . 7_556
O10 Zn4 Zn3 122.6(5) 7_556 .
O12 Zn4 Zn3 131.7(4) . .
O13 Zn4 Zn3 36.8(4) . .
O7 Zn4 Zn3 76.6(4) . .
Zn2 Zn4 Zn3 64.84(9) 7_556 .
O10 Zn4 Zn1 134.3(5) 7_556 .
O12 Zn4 Zn1 75.4(4) . .
O13 Zn4 Zn1 38.3(4) . .
O7 Zn4 Zn1 123.3(5) . .
Zn2 Zn4 Zn1 64.86(8) 7_556 .
Zn3 Zn4 Zn1 64.32(8) . .

loop_
_geom_bond_atom_site_label_1
_geom_bond_atom_site_label_2
_geom_bond_distance
_geom_bond_site_symmetry_2
C1 O2 1.45(3) .
C1 C2 1.46(3) .
C1 C4 1.51(3) .
C1 C3 1.59(3) .
C2 H2A 0.9800 .
C2 H2B 0.9800 .
C2 H2C 0.9800 .
C3 H3A 0.9800 .
C3 H3B 0.9800 .
C3 H3C 0.9800 .
C4 H4A 0.9800 .
C4 H4B 0.9800 .
C4 H4C 0.9800 .
C5 O4 1.43(3) .
C5 C8 1.49(3) .
C5 C6 1.52(3) .
C5 C7 1.53(3) .
C6 H6A 0.9800 .
C6 H6B 0.9800 .
C6 H6C 0.9800 .
C7 H7A 0.9800 .
C7 H7B 0.9800 .
C7 H7C 0.9800 .
C8 H8A 0.9800 .
C8 H8B 0.9800 .
C8 H8C 0.9800 .
C9 O6 1.46(3) .
C9 C11 1.47(3) .
C9 C12 1.51(3) .
C9 C10 1.52(3) .
C10 H10A 0.9800 .
C10 H10B 0.9800 .
C10 H10C 0.9800 .
C11 H11A 0.9800 .
C11 H11B 0.9800 .
C11 H11C 0.9800 .
C12 H12A 0.9800 .
C12 H12B 0.9800 .
C12 H12C 0.9800 .
C13 O8 1.22(2) .
C13 O7 1.28(3) .
C13 C14 1.49(3) .
C14 C15 1.45(3) .
C14 H14A 0.9900 .
C14 H14B 0.9900 .
C15 H15A 0.9800 .
C15 H15B 0.9800 .
C15 H15C 0.9800 .
C16 O10 1.25(3) .
C16 O9 1.26(2) .
C16 C17 1.47(3) .
C17 C18 1.44(3) .
C17 H17A 0.9900 .
C17 H17B 0.9900 .
C18 H18A 0.9800 .
C18 H18B 0.9800 .
C18 H18C 0.9800 .
C19 O11 1.27(2) .
C19 O12 1.32(2) .
C19 C20 1.42(3) .
C20 C21 1.53(3) .
C20 H20A 0.9900 .
C20 H20B 0.9900 .
C21 H21A 0.9800 .
C21 H21B 0.9800 .
C21 H21C 0.9800 .
O1 O2 1.48(2) .
O1 Zn1 2.001(17) .
O1 Zn3 2.037(15) 7_556
O2 Zn2 2.428(16) 7_556
O3 O4 1.53(2) .
O3 Zn2 1.986(19) .
O3 Zn1 1.994(16) .
O4 Zn3 2.415(15) 7_556
O5 O6 1.51(2) .
O5 Zn3 1.998(14) .
O5 Zn2 2.009(15) .
O6 Zn1 2.454(14) .
O7 Zn4 1.957(15) .
O8 Zn3 1.948(14) .
O9 Zn2 1.982(14) .
O10 Zn4 1.943(14) 7_556
O11 Zn1 1.930(14) .
O12 Zn4 1.950(15) .
O13 Zn3 1.934(14) .
O13 Zn4 1.955(12) .
O13 Zn1 1.995(14) .
O13 Zn2 2.000(13) 7_556
Zn1 Zn4 3.118(3) .
Zn1 Zn2 3.136(4) .
Zn2 O13 2.000(13) 7_556
Zn2 O2 2.428(16) 7_556
Zn2 Zn4 3.081(4) 7_556
Zn2 Zn3 3.135(4) .
Zn3 O1 2.037(15) 7_556
Zn3 O4 2.415(15) 7_556
Zn3 Zn4 3.106(4) .
Zn4 O10 1.943(14) 7_556
Zn4 Zn2 3.081(4) 7_556
